data_4515115
loop_
_publ_author_name
'Monticelli, Marco'
'Baron, Marco'
'Tubaro, Cristina'
'Bellemin-Laponnaz, St\'ephane'
'Graiff, Claudia'
'Bottaro, Gregorio'
'Armelao, Lidia'
'Orian, Laura'

_publ_section_title
;
 Structural and Luminescent Properties of Homoleptic Silver(I), Gold(I),
 and Palladium(II) Complexes with <i>n</i>NHC-<i>tz</i>NHC Heteroditopic
 Carbene Ligands.
;
_journal_issue 2
_journal_name_full 'ACS omega'
_journal_page_first 4192
_journal_page_last 4205
_journal_paper_doi 10.1021/acsomega.8b03668
_journal_volume 4
_journal_year 2019
_chemical_formula_moiety 'C34 H42 Au2 N10, 2(F6 P)'
_chemical_formula_sum 'C34 H42 Au2 F12 N10 P2'
_chemical_formula_weight 1274.65
_space_group_crystal_system monoclinic
_space_group_IT_number 15
_space_group_name_Hall '-C 2yc'
_space_group_name_H-M_alt 'C 1 2/c 1'
_symmetry_space_group_name_Hall '-C 2yc'
_symmetry_space_group_name_H-M 'C 1 2/c 1'
_atom_sites_solution_hydrogens geom
_audit_creation_method SHELXL-2014/7
_cell_angle_alpha 90
_cell_angle_beta 91.709(2)
_cell_angle_gamma 90
_cell_formula_units_Z 4
_cell_length_a 8.3231(4)
_cell_length_b 18.3439(9)
_cell_length_c 26.7035(13)
_cell_measurement_reflns_used 9999
_cell_measurement_temperature 200(2)
_cell_measurement_theta_max 30.527
_cell_measurement_theta_min 2.695
_cell_volume 4075.2(3)
_computing_cell_refinement 'APEX-II (2008)'
_computing_data_collection 'APEX-II (2008)'
_computing_data_reduction 'SAINT (2008)'
_computing_molecular_graphics 'Mercury CSD 3.5'
_computing_publication_material 'PARST M. Nardelli, J.Appl.Crystallogr.1995,28,659'
_computing_structure_refinement 'SHELXL-2014/7 (Sheldrick, 2014)'
_computing_structure_solution 'SHELXS-97 (Sheldrick, 2008)'
_diffrn_ambient_temperature 200(2)
_diffrn_measured_fraction_theta_full 0.989
_diffrn_measured_fraction_theta_max 0.992
_diffrn_measurement_device_type 'Bruker APEX II'
_diffrn_measurement_method omega-scan
_diffrn_radiation_type MoK\a
_diffrn_radiation_wavelength 0.71073
_diffrn_reflns_av_R_equivalents 0.0539
_diffrn_reflns_av_unetI/netI 0.0429
_diffrn_reflns_Laue_measured_fraction_full 0.989
_diffrn_reflns_Laue_measured_fraction_max 0.992
_diffrn_reflns_limit_h_max 10
_diffrn_reflns_limit_h_min -11
_diffrn_reflns_limit_k_max 26
_diffrn_reflns_limit_k_min -26
_diffrn_reflns_limit_l_max 38
_diffrn_reflns_limit_l_min -37
_diffrn_reflns_number 35864
_diffrn_reflns_point_group_measured_fraction_full 0.989
_diffrn_reflns_point_group_measured_fraction_max 0.992
_diffrn_reflns_theta_full 25.242
_diffrn_reflns_theta_max 30.527
_diffrn_reflns_theta_min 2.695
_diffrn_source 'fine-focus sealed tube'
_exptl_absorpt_coefficient_mu 7.367
_exptl_absorpt_correction_T_max 0.7461
_exptl_absorpt_correction_T_min 0.2598
_exptl_absorpt_correction_type multi-scan
_exptl_absorpt_process_details 'Bruker APEX II SADABS, 2008'
_exptl_crystal_colour colourless
_exptl_crystal_density_diffrn 2.078
_exptl_crystal_density_meas ?
_exptl_crystal_description prism
_exptl_crystal_F_000 2448
_exptl_crystal_size_max 0.22
_exptl_crystal_size_mid 0.13
_exptl_crystal_size_min 0.11
_refine_diff_density_max 4.519
_refine_diff_density_min -4.771
_refine_diff_density_rms 0.408
_refine_ls_extinction_coef 0.0040(3)
_refine_ls_extinction_expression Fc^*^=kFc[1+0.001xFc^2^\l^3^/sin(2\q)]^-1/4^
_refine_ls_extinction_method 'SHELXL-2014/7 (Sheldrick 2014'
_refine_ls_goodness_of_fit_ref 1.061
_refine_ls_hydrogen_treatment constr
_refine_ls_matrix_type full
_refine_ls_number_parameters 274
_refine_ls_number_reflns 6192
_refine_ls_number_restraints 0
_refine_ls_restrained_S_all 1.061
_refine_ls_R_factor_all 0.0605
_refine_ls_R_factor_gt 0.0578
_refine_ls_shift/su_max 0.003
_refine_ls_shift/su_mean 0.000
_refine_ls_structure_factor_coef Fsqd
_refine_ls_weighting_details 'w=1/[\s^2^(Fo^2^)+(0.1446P)^2^+3.9554P] where P=(Fo^2^+2Fc^2^)/3'
_refine_ls_weighting_scheme calc
_refine_ls_wR_factor_gt 0.1760
_refine_ls_wR_factor_ref 0.1796
_reflns_Friedel_coverage 0.000
_reflns_number_gt 5667
_reflns_number_total 6192
_reflns_threshold_expression 'I > 2\s(I)'
_cod_data_source_file ao8b03668_si_002.cif
_cod_data_source_block comp5
_cod_depositor_comments
;
The following automatic conversions were performed:

'_exptl_crystal_density_meas' value 'not measured' was changed to '?'
- the value is perceived as not measured.

Automatic conversion script
Id: cif_fix_values 4973 2017-02-22 13:04:09Z antanas 
;
_cod_database_code 4515115
_shelx_shelxl_version_number 2014/7
_shelx_space_group_comment
;
The symmetry employed for this shelxl refinement is uniquely defined
by the following loop, which should always be used as a source of
symmetry information in preference to the above space-group names.
They are only intended as comments.
;

loop_
_space_group_symop_operation_xyz
'x, y, z'
'-x, y, -z+1/2'
'x+1/2, y+1/2, z'
'-x+1/2, y+1/2, -z+1/2'
'-x, -y, -z'
'x, -y, z-1/2'
'-x+1/2, -y+1/2, -z'
'x+1/2, -y+1/2, z-1/2'

loop_
_atom_site_label
_atom_site_type_symbol
_atom_site_fract_x
_atom_site_fract_y
_atom_site_fract_z
_atom_site_U_iso_or_equiv
_atom_site_adp_type
_atom_site_occupancy
_atom_site_site_symmetry_order
_atom_site_calc_flag
_atom_site_refinement_flags_posn
_atom_site_refinement_flags_adp
C1 C 0.2431(7) 0.3727(4) 0.7407(2) 0.0286(10) Uani 1 1 d . .
C2 C 0.2523(13) 0.2371(4) 0.7367(3) 0.065(2) Uani 1 1 d . .
H2A H 0.3600 0.2265 0.7247 0.098 Uiso 1 1 calc R U
H2B H 0.1772 0.1995 0.7245 0.098 Uiso 1 1 calc R U
H2C H 0.2549 0.2376 0.7734 0.098 Uiso 1 1 calc R U
C3 C 0.1048(10) 0.3185(4) 0.6766(3) 0.0521(18) Uani 1 1 d . .
H3 H 0.0606 0.2819 0.6551 0.063 Uiso 1 1 calc R U
C4 C 0.0854(9) 0.3918(4) 0.6721(3) 0.0405(16) Uani 1 1 d . .
H4 H 0.0246 0.4165 0.6466 0.049 Uiso 1 1 calc R U
C5 C 0.1854(7) 0.5027(4) 0.7198(2) 0.0360(12) Uani 1 1 d . .
H5A H 0.1831 0.5122 0.7562 0.043 Uiso 1 1 calc R U
H5B H 0.0908 0.5272 0.7039 0.043 Uiso 1 1 calc R U
C6 C 0.3369(6) 0.5364(3) 0.6994(2) 0.0315(11) Uani 1 1 d . .
H6A H 0.4303 0.5083 0.7128 0.038 Uiso 1 1 calc R U
H6B H 0.3468 0.5866 0.7128 0.038 Uiso 1 1 calc R U
C7 C 0.3482(6) 0.5400(3) 0.6426(2) 0.0304(10) Uani 1 1 d . .
H7A H 0.2433 0.5564 0.6282 0.037 Uiso 1 1 calc R U
H7B H 0.4293 0.5771 0.6341 0.037 Uiso 1 1 calc R U
C8 C 0.3919(6) 0.4697(3) 0.6186(2) 0.0245(9) Uani 1 1 d . .
C9 C 0.2730(7) 0.5061(3) 0.5339(2) 0.0380(12) Uani 1 1 d . .
H9A H 0.3378 0.5504 0.5310 0.057 Uiso 1 1 calc R U
H9B H 0.1661 0.5190 0.5456 0.057 Uiso 1 1 calc R U
H9C H 0.2624 0.4822 0.5012 0.057 Uiso 1 1 calc R U
C10 C 0.4780(6) 0.4089(3) 0.63594(18) 0.0220(8) Uani 1 1 d . .
C11 C 0.5439(6) 0.2914(2) 0.5911(2) 0.0271(9) Uani 1 1 d . .
H11A H 0.4777 0.2619 0.5673 0.032 Uiso 1 1 calc R U
H11B H 0.5412 0.2675 0.6243 0.032 Uiso 1 1 calc R U
C12 C 0.7152(6) 0.2925(2) 0.57394(18) 0.0244(9) Uani 1 1 d . .
C13 C 0.7893(7) 0.2258(3) 0.5668(2) 0.0324(11) Uani 1 1 d . .
H13 H 0.7333 0.1818 0.5734 0.039 Uiso 1 1 calc R U
C14 C 0.9469(7) 0.2231(3) 0.5499(3) 0.0408(13) Uani 1 1 d . .
H14 H 0.9973 0.1773 0.5452 0.049 Uiso 1 1 calc R U
C15 C 1.0288(7) 0.2858(4) 0.5400(2) 0.0388(13) Uani 1 1 d . .
H15 H 1.1352 0.2837 0.5282 0.047 Uiso 1 1 calc R U
C16 C 0.9552(7) 0.3526(4) 0.5475(2) 0.0365(12) Uani 1 1 d . .
H16 H 1.0119 0.3963 0.5407 0.044 Uiso 1 1 calc R U
C17 C 0.7989(6) 0.3564(3) 0.5647(2) 0.0297(10) Uani 1 1 d . .
H17 H 0.7499 0.4024 0.5702 0.036 Uiso 1 1 calc R U
Au Au 0.38796(2) 0.38874(2) 0.80103(2) 0.02478(14) Uani 1 1 d . .
F1 F 0.9246(7) 0.5230(3) 0.6051(4) 0.128(4) Uani 1 1 d . .
F2 F 0.9763(6) 0.6288(3) 0.6450(2) 0.0627(14) Uani 1 1 d . .
F3 F 0.8966(14) 0.6269(5) 0.5647(3) 0.129(4) Uani 1 1 d . .
F4 F 0.7367(8) 0.6675(3) 0.6211(3) 0.103(3) Uani 1 1 d . .
F5 F 0.6806(5) 0.5608(2) 0.58170(16) 0.0481(9) Uani 1 1 d . .
F6 F 0.7636(10) 0.5629(5) 0.6621(2) 0.129(4) Uani 1 1 d . .
N1 N 0.1996(7) 0.3085(3) 0.7178(2) 0.0395(12) Uani 1 1 d . .
N2 N 0.1706(6) 0.4234(3) 0.71128(19) 0.0346(10) Uani 1 1 d . .
N3 N 0.4730(5) 0.3642(2) 0.59474(17) 0.0246(8) Uani 1 1 d . .
N4 N 0.4009(6) 0.3916(2) 0.5545(2) 0.0298(10) Uani 1 1 d . .
N5 N 0.3515(5) 0.4563(2) 0.56991(18) 0.0282(9) Uani 1 1 d . .
P P 0.82798(17) 0.59508(8) 0.61344(6) 0.0314(3) Uani 1 1 d . .

loop_
_atom_site_aniso_label
_atom_site_aniso_U_11
_atom_site_aniso_U_22
_atom_site_aniso_U_33
_atom_site_aniso_U_23
_atom_site_aniso_U_13
_atom_site_aniso_U_12
C1 0.033(3) 0.044(3) 0.0091(19) -0.005(2) 0.0037(17) -0.010(2)
C2 0.109(7) 0.043(4) 0.043(4) 0.000(3) -0.008(4) -0.024(4)
C3 0.060(4) 0.053(4) 0.043(4) -0.009(3) -0.013(3) -0.021(3)
C4 0.034(3) 0.067(5) 0.020(3) -0.010(2) -0.001(2) -0.007(2)
C5 0.038(3) 0.047(3) 0.023(2) -0.008(2) 0.001(2) 0.013(2)
C6 0.035(2) 0.027(2) 0.032(3) -0.0107(19) -0.008(2) 0.0099(18)
C7 0.030(2) 0.023(2) 0.038(3) -0.0014(19) 0.006(2) 0.0069(17)
C8 0.0222(19) 0.023(2) 0.028(2) -0.0002(17) 0.0017(16) 0.0013(16)
C9 0.046(3) 0.039(3) 0.029(3) 0.005(2) -0.011(2) 0.009(2)
C10 0.025(2) 0.0222(19) 0.019(2) 0.0000(17) 0.0028(16) 0.0010(16)
C11 0.029(2) 0.0195(19) 0.033(3) -0.0012(17) 0.0019(18) -0.0014(16)
C12 0.028(2) 0.0230(19) 0.022(2) -0.0006(16) -0.0054(16) -0.0002(16)
C13 0.036(3) 0.024(2) 0.036(3) -0.0035(19) -0.004(2) 0.0070(18)
C14 0.036(3) 0.042(3) 0.044(3) -0.008(3) -0.004(2) 0.018(2)
C15 0.026(2) 0.052(3) 0.038(3) -0.006(3) -0.001(2) 0.005(2)
C16 0.034(3) 0.043(3) 0.033(3) -0.003(2) 0.003(2) -0.006(2)
C17 0.030(2) 0.021(2) 0.038(3) -0.0049(19) -0.002(2) 0.0013(17)
Au 0.02785(18) 0.02575(18) 0.02075(19) -0.00134(5) 0.00081(10) -0.00474(5)
F1 0.071(4) 0.053(3) 0.257(11) -0.061(5) -0.057(5) 0.029(3)
F2 0.047(2) 0.043(2) 0.096(4) -0.006(2) -0.021(2) -0.0012(19)
F3 0.197(10) 0.139(6) 0.053(4) -0.022(4) 0.049(5) -0.118(7)
F4 0.104(4) 0.094(4) 0.107(5) -0.059(4) -0.061(4) 0.073(4)
F5 0.0386(18) 0.061(3) 0.044(2) -0.0048(18) -0.0035(16) -0.0019(17)
F6 0.134(6) 0.206(9) 0.046(3) 0.065(5) -0.030(4) -0.109(6)
N1 0.051(3) 0.040(3) 0.027(2) -0.009(2) 0.008(2) -0.017(2)
N2 0.030(2) 0.049(3) 0.025(2) -0.007(2) -0.0007(17) -0.006(2)
N3 0.0253(17) 0.0197(17) 0.029(2) -0.0019(15) 0.0004(15) -0.0009(14)
N4 0.030(2) 0.030(2) 0.029(3) -0.0039(15) -0.003(2) 0.0021(15)
N5 0.0242(18) 0.0262(19) 0.034(2) -0.0001(16) -0.0024(16) 0.0014(14)
P 0.0299(6) 0.0250(6) 0.0395(8) 0.0058(6) 0.0030(5) 0.0035(5)

loop_
_atom_type_symbol
_atom_type_description
_atom_type_scat_dispersion_real
_atom_type_scat_dispersion_imag
_atom_type_scat_source
C C 0.0033 0.0016 'International Tables Vol C Tables 4.2.6.8 and 6.1.1.4'
Au Au -2.0133 8.8022 'International Tables Vol C Tables 4.2.6.8 and 6.1.1.4'
F F 0.0171 0.0103 'International Tables Vol C Tables 4.2.6.8 and 6.1.1.4'
N N 0.0061 0.0033 'International Tables Vol C Tables 4.2.6.8 and 6.1.1.4'
P P 0.1023 0.0942 'International Tables Vol C Tables 4.2.6.8 and 6.1.1.4'
H H 0.0000 0.0000 'International Tables Vol C Tables 4.2.6.8 and 6.1.1.4'

loop_
_geom_angle_atom_site_label_1
_geom_angle_atom_site_label_2
_geom_angle_atom_site_label_3
_geom_angle
_geom_angle_site_symmetry_1
_geom_angle_site_symmetry_3
N2 C1 N1 103.0(5) . .
N2 C1 Au 127.9(4) . .
N1 C1 Au 129.0(5) . .
N1 C2 H2A 109.5 . .
N1 C2 H2B 109.5 . .
H2A C2 H2B 109.5 . .
N1 C2 H2C 109.5 . .
H2A C2 H2C 109.5 . .
H2B C2 H2C 109.5 . .
N1 C3 C4 105.8(6) . .
N1 C3 H3 127.1 . .
C4 C3 H3 127.1 . .
C3 C4 N2 107.1(6) . .
C3 C4 H4 126.5 . .
N2 C4 H4 126.5 . .
N2 C5 C6 114.3(4) . .
N2 C5 H5A 108.7 . .
C6 C5 H5A 108.7 . .
N2 C5 H5B 108.7 . .
C6 C5 H5B 108.7 . .
H5A C5 H5B 107.6 . .
C5 C6 C7 116.7(4) . .
C5 C6 H6A 108.1 . .
C7 C6 H6A 108.1 . .
C5 C6 H6B 108.1 . .
C7 C6 H6B 108.1 . .
H6A C6 H6B 107.3 . .
C8 C7 C6 114.4(4) . .
C8 C7 H7A 108.7 . .
C6 C7 H7A 108.7 . .
C8 C7 H7B 108.7 . .
C6 C7 H7B 108.7 . .
H7A C7 H7B 107.6 . .
N5 C8 C10 106.5(4) . .
N5 C8 C7 120.8(4) . .
C10 C8 C7 132.7(5) . .
N5 C9 H9A 109.5 . .
N5 C9 H9B 109.5 . .
H9A C9 H9B 109.5 . .
N5 C9 H9C 109.5 . .
H9A C9 H9C 109.5 . .
H9B C9 H9C 109.5 . .
N3 C10 C8 102.0(4) . .
N3 C10 Au 124.1(3) . 2_656
C8 C10 Au 133.3(4) . 2_656
N3 C11 C12 113.2(4) . .
N3 C11 H11A 108.9 . .
C12 C11 H11A 108.9 . .
N3 C11 H11B 108.9 . .
C12 C11 H11B 108.9 . .
H11A C11 H11B 107.8 . .
C17 C12 C13 119.5(5) . .
C17 C12 C11 123.2(4) . .
C13 C12 C11 117.2(4) . .
C12 C13 C14 119.9(5) . .
C12 C13 H13 120.0 . .
C14 C13 H13 120.0 . .
C15 C14 C13 120.7(5) . .
C15 C14 H14 119.6 . .
C13 C14 H14 119.6 . .
C14 C15 C16 119.4(5) . .
C14 C15 H15 120.3 . .
C16 C15 H15 120.3 . .
C15 C16 C17 120.8(6) . .
C15 C16 H16 119.6 . .
C17 C16 H16 119.6 . .
C12 C17 C16 119.6(5) . .
C12 C17 H17 120.2 . .
C16 C17 H17 120.2 . .
C1 Au C10 176.1(2) . 2_656
C1 Au Au 71.47(15) . 2_656
C10 Au Au 111.71(14) 2_656 2_656
C3 N1 C1 112.8(6) . .
C3 N1 C2 124.3(6) . .
C1 N1 C2 122.9(6) . .
C1 N2 C4 111.3(6) . .
C1 N2 C5 123.8(5) . .
C4 N2 C5 124.9(6) . .
N4 N3 C10 115.4(4) . .
N4 N3 C11 118.0(4) . .
C10 N3 C11 126.5(4) . .
N3 N4 N5 103.1(5) . .
N4 N5 C8 113.0(4) . .
N4 N5 C9 119.4(5) . .
C8 N5 C9 127.5(4) . .
F6 P F4 91.8(6) . .
F6 P F3 178.7(6) . .
F4 P F3 89.0(6) . .
F6 P F1 89.4(6) . .
F4 P F1 178.4(5) . .
F3 P F1 89.8(6) . .
F6 P F5 90.9(3) . .
F4 P F5 92.1(3) . .
F3 P F5 90.0(4) . .
F1 P F5 88.9(3) . .
F6 P F2 89.2(3) . .
F4 P F2 88.4(3) . .
F3 P F2 89.9(4) . .
F1 P F2 90.6(3) . .
F5 P F2 179.5(3) . .

loop_
_geom_bond_atom_site_label_1
_geom_bond_atom_site_label_2
_geom_bond_distance
_geom_bond_site_symmetry_2
C1 N2 1.349(9) .
C1 N1 1.371(7) .
C1 Au 2.005(5) .
C2 N1 1.465(10) .
C2 H2A 0.9800 .
C2 H2B 0.9800 .
C2 H2C 0.9800 .
C3 N1 1.348(10) .
C3 C4 1.359(10) .
C3 H3 0.9500 .
C4 N2 1.376(8) .
C4 H4 0.9500 .
C5 N2 1.476(8) .
C5 C6 1.519(9) .
C5 H5A 0.9900 .
C5 H5B 0.9900 .
C6 C7 1.526(8) .
C6 H6A 0.9900 .
C6 H6B 0.9900 .
C7 C8 1.490(7) .
C7 H7A 0.9900 .
C7 H7B 0.9900 .
C8 N5 1.356(7) .
C8 C10 1.397(6) .
C9 N5 1.465(7) .
C9 H9A 0.9800 .
C9 H9B 0.9800 .
C9 H9C 0.9800 .
C10 N3 1.371(6) .
C10 Au 2.026(5) 2_656
C11 N3 1.464(6) .
C11 C12 1.511(7) .
C11 H11A 0.9900 .
C11 H11B 0.9900 .
C12 C17 1.388(7) .
C12 C13 1.387(7) .
C13 C14 1.400(9) .
C13 H13 0.9500 .
C14 C15 1.367(9) .
C14 H14 0.9500 .
C15 C16 1.386(9) .
C15 H15 0.9500 .
C16 C17 1.395(8) .
C16 H16 0.9500 .
C17 H17 0.9500 .
Au C10 2.025(5) 2_656
Au Au 3.3479(4) 2_656
F1 P 1.567(5) .
F2 P 1.598(5) .
F3 P 1.550(7) .
F4 P 1.547(5) .
F5 P 1.599(4) .
F6 P 1.539(6) .
N3 N4 1.316(7) .
N4 N5 1.325(6) .
